data_7220868
loop_
_publ_author_name
'Vande Velde, Christophe M. L.'
'Zeller, Matthias'
'Azov, Vladimir A.'

_publ_section_title
;
 Thermodynamic parameters of the pedal motion in the crystal structures of
 two bromomethylated azobenzenes
;
_journal_issue 30
_journal_name_full CrystEngComm
_journal_page_first 5751
_journal_paper_doi 10.1039/C5CE00905G
_journal_volume 17
_journal_year 2015
_chemical_formula_moiety 'C14 H12 Br2 N2'
_chemical_formula_sum 'C14 H12 Br2 N2'
_chemical_formula_weight 368.08
_chemical_melting_point 419.5(5)
_chemical_name_systematic
;
 (1E)-1,2-bis[3-(Bromomethyl)phenyl]-diazene
;
_space_group_crystal_system monoclinic
_space_group_IT_number 14
_space_group_name_Hall '-P 2ybc'
_space_group_name_H-M_alt 'P 1 21/c 1'
_symmetry_space_group_name_Hall '-P 2ybc'
_symmetry_space_group_name_H-M 'P 1 21/c 1'
_atom_sites_solution_hydrogens geom
_atom_sites_solution_primary direct
_atom_sites_solution_secondary difmap
_audit_creation_method SHELXL-2013
_audit_update_record
;
2015-05-05 deposited with the CCDC.
2015-06-25 downloaded from the CCDC.
;
_cell_angle_alpha 90
_cell_angle_beta 99.047(2)
_cell_angle_gamma 90
_cell_formula_units_Z 2
_cell_length_a 14.0179(18)
_cell_length_b 4.4297(6)
_cell_length_c 11.1892(14)
_cell_measurement_reflns_used 2180
_cell_measurement_temperature 250(2)
_cell_measurement_theta_max 28.68
_cell_measurement_theta_min 2.533
_cell_volume 686.15(15)
_computing_structure_refinement 'SHELXL-2013 (Sheldrick, 2013)'
_diffrn_ambient_temperature 250(2)
_diffrn_measured_fraction_theta_full 0.993
_diffrn_measured_fraction_theta_max 0.930
_diffrn_measurement_device_type 'Bruker Smart 1000 area detector'
_diffrn_measurement_method \w-scans
_diffrn_radiation_monochromator graphite
_diffrn_radiation_source 'fine-focus sealed tube'
_diffrn_radiation_type MoK\a
_diffrn_radiation_wavelength 0.71073
_diffrn_reflns_av_R_equivalents 0.0314
_diffrn_reflns_av_unetI/netI 0.0338
_diffrn_reflns_laue_measured_fraction_full 0.993
_diffrn_reflns_laue_measured_fraction_max 0.930
_diffrn_reflns_limit_h_max 20
_diffrn_reflns_limit_h_min -20
_diffrn_reflns_limit_k_max 6
_diffrn_reflns_limit_k_min -6
_diffrn_reflns_limit_l_max 16
_diffrn_reflns_limit_l_min -16
_diffrn_reflns_number 7107
_diffrn_reflns_point_group_measured_fraction_full 0.993
_diffrn_reflns_point_group_measured_fraction_max 0.930
_diffrn_reflns_theta_full 28.000
_diffrn_reflns_theta_max 31.698
_diffrn_reflns_theta_min 2.943
_exptl_absorpt_coefficient_mu 5.890
_exptl_absorpt_correction_T_max 0.7463
_exptl_absorpt_correction_T_min 0.4461
_exptl_absorpt_correction_type multi-scan
_exptl_absorpt_process_details 'Bruker SADABS 2008-1'
_exptl_crystal_colour orange
_exptl_crystal_density_diffrn 1.782
_exptl_crystal_density_meas ?
_exptl_crystal_description plate
_exptl_crystal_F_000 360
_exptl_crystal_size_max 0.550
_exptl_crystal_size_mid 0.520
_exptl_crystal_size_min 0.470
_refine_diff_density_max 0.388
_refine_diff_density_min -0.364
_refine_diff_density_rms 0.073
_refine_ls_extinction_coef 0.038(3)
_refine_ls_extinction_expression Fc^*^=kFc[1+0.001xFc^2^\l^3^/sin(2\q)]^-1/4^
_refine_ls_extinction_method SHELXL
_refine_ls_goodness_of_fit_ref 1.036
_refine_ls_hydrogen_treatment constr
_refine_ls_matrix_type full
_refine_ls_number_parameters 111
_refine_ls_number_reflns 2174
_refine_ls_number_restraints 21
_refine_ls_restrained_S_all 1.042
_refine_ls_R_factor_all 0.0488
_refine_ls_R_factor_gt 0.0299
_refine_ls_shift/su_max 0.000
_refine_ls_shift/su_mean 0.000
_refine_ls_structure_factor_coef Fsqd
_refine_ls_weighting_details
;
 w=1/[\s^2^(Fo^2^)+(0.0394P)^2^+0.0281P]
 where P=(Fo^2^+2Fc^2^)/3
;
_refine_ls_weighting_scheme calc
_refine_ls_wR_factor_gt 0.0703
_refine_ls_wR_factor_ref 0.0759
_reflns_Friedel_coverage 0.000
_reflns_number_gt 1588
_reflns_number_total 2174
_reflns_threshold_expression 'I > 2\s(I)'
_cod_data_source_file c5ce00905g3.cif
_cod_data_source_block 12mz124_0m
_cod_depositor_comments
;
The following automatic conversions were performed:

'_chemical_melting_point' value '419-420K' was changed to '419.5(5)'
- the average value was taken and precision was estimated.

'_exptl_crystal_density_meas' value 'not measured' was changed to '?'
- the value is perceived as not measured.

Automatic conversion script
Id: cif_fix_values 3271 2015-04-21 07:52:19Z andrius 

 Adding full bibliography for 7220863--7220879.cif.
;
_cod_database_code 7220868
_shelx_space_group_comment
;
The symmetry employed for this shelxl refinement is uniquely defined
by the following loop, which should always be used as a source of
symmetry information in preference to the above space-group names.
They are only intended as comments.
;
_shelx_estimated_absorpt_t_min 0.140
_shelx_estimated_absorpt_t_max 0.168
_shelxl_version_number 2013-2

loop_
_space_group_symop_operation_xyz
'x, y, z'
'-x, y+1/2, -z+1/2'
'-x, -y, -z'
'x, -y-1/2, z-1/2'

loop_
_atom_site_label
_atom_site_type_symbol
_atom_site_fract_x
_atom_site_fract_y
_atom_site_fract_z
_atom_site_U_iso_or_equiv
_atom_site_adp_type
_atom_site_occupancy
_atom_site_site_symmetry_order
_atom_site_calc_flag
_atom_site_refinement_flags_posn
_atom_site_refinement_flags_adp
_atom_site_refinement_flags_occupancy
_atom_site_disorder_assembly
_atom_site_disorder_group
Br1 Br 0.42481(12) 0.5774(4) 0.13779(15) 0.0432(2) Uani 0.782(4) 1 d D . P A 1
C1 C 0.3463(2) 0.8136(6) 0.0064(3) 0.0387(7) Uani 0.782(4) 1 d D . P A 1
H1A H 0.3204 0.9940 0.0406 0.046 Uiso 0.782(4) 1 calc R U P A 1
H1B H 0.3871 0.8789 -0.0522 0.046 Uiso 0.782(4) 1 calc R U P A 1
C2 C 0.26488(18) 0.6245(7) -0.0559(2) 0.0300(5) Uani 0.782(4) 1 d D . P A 1
C3 C 0.2774(3) 0.4592(18) -0.1583(5) 0.0358(5) Uani 0.782(4) 1 d D . P A 1
H3 H 0.3378 0.4595 -0.1849 0.043 Uiso 0.782(4) 1 calc R U P A 1
C4 C 0.2013(3) 0.2939(14) -0.2214(4) 0.0415(6) Uani 0.782(4) 1 d D . P A 1
H4 H 0.2101 0.1834 -0.2906 0.050 Uiso 0.782(4) 1 calc R U P A 1
C5 C 0.11170(18) 0.2931(7) -0.1814(3) 0.0340(6) Uani 0.782(4) 1 d D . P A 1
H5 H 0.0598 0.1821 -0.2234 0.041 Uiso 0.782(4) 1 calc R U P A 1
C6 C 0.10003(18) 0.4586(6) -0.0786(3) 0.0305(6) Uani 0.782(4) 1 d D . P A 1
C7 C 0.1754(2) 0.6270(6) -0.0174(2) 0.0288(5) Uani 0.782(4) 1 d D . P A 1
H7 H 0.1661 0.7429 0.0501 0.035 Uiso 0.782(4) 1 calc R U P A 1
N1 N 0.00394(17) 0.4389(6) -0.0486(2) 0.0390(6) Uani 0.782(4) 1 d D . P A 1
Br1B Br 0.4353(5) 0.6161(15) 0.1368(6) 0.0432(2) Uani 0.218(4) 1 d D . P A 2
C1B C 0.3787(5) 0.793(2) -0.0221(7) 0.0387(7) Uani 0.218(4) 1 d D . P A 2
H1BA H 0.3708 1.0111 -0.0135 0.046 Uiso 0.218(4) 1 calc R U P A 2
H1BB H 0.4225 0.7584 -0.0810 0.046 Uiso 0.218(4) 1 calc R U P A 2
C2B C 0.2828(4) 0.651(2) -0.0664(6) 0.0300(5) Uani 0.218(4) 1 d D . P A 2
C3B C 0.2731(8) 0.457(6) -0.1656(19) 0.0358(5) Uani 0.218(4) 1 d D . P A 2
H3B H 0.3255 0.4271 -0.2074 0.043 Uiso 0.218(4) 1 calc R U P A 2
C4B C 0.1863(8) 0.307(5) -0.2033(17) 0.0415(6) Uani 0.218(4) 1 d D . P A 2
H4B H 0.1804 0.1744 -0.2698 0.050 Uiso 0.218(4) 1 calc R U P A 2
C5B C 0.1081(5) 0.353(2) -0.1418(8) 0.0340(6) Uani 0.218(4) 1 d D . P A 2
H5B H 0.0482 0.2611 -0.1690 0.041 Uiso 0.218(4) 1 calc R U P A 2
C6B C 0.1201(5) 0.538(2) -0.0395(7) 0.0305(6) Uani 0.218(4) 1 d D . P A 2
C7B C 0.2072(5) 0.680(2) -0.0005(7) 0.0288(5) Uani 0.218(4) 1 d D . P A 2
H7B H 0.2153 0.7967 0.0706 0.035 Uiso 0.218(4) 1 calc R U P A 2
N1B N 0.0353(4) 0.557(2) 0.0181(7) 0.0390(6) Uani 0.218(4) 1 d D . P A 2

loop_
_atom_site_aniso_label
_atom_site_aniso_U_11
_atom_site_aniso_U_22
_atom_site_aniso_U_33
_atom_site_aniso_U_23
_atom_site_aniso_U_13
_atom_site_aniso_U_12
Br1 0.0447(4) 0.0441(5) 0.03601(15) -0.0051(3) -0.0084(2) -0.0040(3)
C1 0.0408(17) 0.0322(12) 0.0407(15) 0.0047(11) -0.0009(12) -0.0053(13)
C2 0.0356(12) 0.0257(10) 0.0275(10) 0.0088(8) 0.0011(9) -0.0031(9)
C3 0.0370(11) 0.0383(11) 0.0315(12) 0.0049(9) 0.0034(9) 0.0041(9)
C4 0.0541(18) 0.0423(13) 0.0271(18) -0.0043(12) 0.0032(11) -0.0010(16)
C5 0.0338(12) 0.0383(15) 0.0270(16) -0.0040(12) -0.0043(11) -0.0013(11)
C6 0.0316(13) 0.0301(15) 0.0280(15) 0.0035(11) -0.0010(10) 0.0018(10)
C7 0.0298(15) 0.0280(13) 0.0260(10) 0.0003(8) -0.0039(11) -0.0028(12)
N1 0.0407(16) 0.0428(12) 0.0313(12) -0.0040(9) -0.0010(9) -0.0003(12)
Br1B 0.0447(4) 0.0441(5) 0.03601(15) -0.0051(3) -0.0084(2) -0.0040(3)
C1B 0.0408(17) 0.0322(12) 0.0407(15) 0.0047(11) -0.0009(12) -0.0053(13)
C2B 0.0356(12) 0.0257(10) 0.0275(10) 0.0088(8) 0.0011(9) -0.0031(9)
C3B 0.0370(11) 0.0383(11) 0.0315(12) 0.0049(9) 0.0034(9) 0.0041(9)
C4B 0.0541(18) 0.0423(13) 0.0271(18) -0.0043(12) 0.0032(11) -0.0010(16)
C5B 0.0338(12) 0.0383(15) 0.0270(16) -0.0040(12) -0.0043(11) -0.0013(11)
C6B 0.0316(13) 0.0301(15) 0.0280(15) 0.0035(11) -0.0010(10) 0.0018(10)
C7B 0.0298(15) 0.0280(13) 0.0260(10) 0.0003(8) -0.0039(11) -0.0028(12)
N1B 0.0407(16) 0.0428(12) 0.0313(12) -0.0040(9) -0.0010(9) -0.0003(12)

loop_
_atom_type_symbol
_atom_type_description
_atom_type_scat_dispersion_real
_atom_type_scat_dispersion_imag
_atom_type_scat_source
C C 0.0033 0.0016 'International Tables Vol C Tables 4.2.6.8 and 6.1.1.4'
H H 0.0000 0.0000 'International Tables Vol C Tables 4.2.6.8 and 6.1.1.4'
N N 0.0061 0.0033 'International Tables Vol C Tables 4.2.6.8 and 6.1.1.4'
Br Br -0.2901 2.4595 'International Tables Vol C Tables 4.2.6.8 and 6.1.1.4'

loop_
_geom_angle_atom_site_label_1
_geom_angle_atom_site_label_2
_geom_angle_atom_site_label_3
_geom_angle
_geom_angle_site_symmetry_1
C2 C1 Br1 110.03(16) .
C2 C1 H1A 109.7 .
Br1 C1 H1A 109.7 .
C2 C1 H1B 109.7 .
Br1 C1 H1B 109.7 .
H1A C1 H1B 108.2 .
C7 C2 C3 119.7(2) .
C7 C2 C1 120.7(2) .
C3 C2 C1 119.4(2) .
C4 C3 C2 120.5(2) .
C4 C3 H3 119.7 .
C2 C3 H3 119.7 .
C3 C4 C5 119.6(2) .
C3 C4 H4 120.2 .
C5 C4 H4 120.2 .
C6 C5 C4 119.3(2) .
C6 C5 H5 120.3 .
C4 C5 H5 120.3 .
C7 C6 C5 120.8(2) .
C7 C6 N1 126.0(2) .
C5 C6 N1 113.3(2) .
C6 C7 C2 120.0(2) .
C6 C7 H7 120.0 .
C2 C7 H7 120.0 .
N1 N1 C6 113.2(3) 3_565
C2B C1B Br1B 109.99(19) .
C2B C1B H1BA 109.7 .
Br1B C1B H1BA 109.7 .
C2B C1B H1BB 109.7 .
Br1B C1B H1BB 109.7 .
H1BA C1B H1BB 108.2 .
C7B C2B C3B 119.6(2) .
C7B C2B C1B 120.4(3) .
C3B C2B C1B 119.5(3) .
C4B C3B C2B 120.5(2) .
C4B C3B H3B 119.7 .
C2B C3B H3B 119.7 .
C3B C4B C5B 119.7(2) .
C3B C4B H4B 120.2 .
C5B C4B H4B 120.2 .
C6B C5B C4B 119.2(2) .
C6B C5B H5B 120.4 .
C4B C5B H5B 120.4 .
C7B C6B C5B 120.8(2) .
C7B C6B N1B 125.5(3) .
C5B C6B N1B 113.7(3) .
C6B C7B C2B 120.0(2) .
C6B C7B H7B 120.0 .
C2B C7B H7B 120.0 .
N1B N1B C6B 123.4(8) 3_565

loop_
_geom_bond_atom_site_label_1
_geom_bond_atom_site_label_2
_geom_bond_distance
_geom_bond_site_symmetry_2
Br1 C1 1.989(2) .
C1 C2 1.497(3) .
C1 H1A 0.9800 .
C1 H1B 0.9800 .
C2 C7 1.388(3) .
C2 C3 1.394(3) .
C3 C4 1.392(3) .
C3 H3 0.9400 .
C4 C5 1.398(4) .
C4 H4 0.9400 .
C5 C6 1.396(4) .
C5 H5 0.9400 .
C6 C7 1.384(4) .
C6 N1 1.441(3) .
C7 H7 0.9400 .
N1 N1 1.236(5) 3_565
Br1B C1B 1.989(3) .
C1B C2B 1.497(3) .
C1B H1BA 0.9800 .
C1B H1BB 0.9800 .
C2B C7B 1.388(3) .
C2B C3B 1.394(3) .
C3B C4B 1.392(3) .
C3B H3B 0.9400 .
C4B C5B 1.398(4) .
C4B H4B 0.9400 .
C5B C6B 1.395(4) .
C5B H5B 0.9400 .
C6B C7B 1.383(4) .
C6B N1B 1.440(3) .
C7B H7B 0.9400 .
N1B N1B 1.131(12) 3_565

loop_
_geom_torsion_atom_site_label_1
_geom_torsion_atom_site_label_2
_geom_torsion_atom_site_label_3
_geom_torsion_atom_site_label_4
_geom_torsion
_geom_torsion_site_symmetry_4
Br1 C1 C2 C7 91.6(3) .
Br1 C1 C2 C3 -92.5(5) .
C7 C2 C3 C4 -0.7(10) .
C1 C2 C3 C4 -176.7(6) .
C2 C3 C4 C5 -0.2(11) .
C3 C4 C5 C6 0.0(9) .
C4 C5 C6 C7 1.2(5) .
C4 C5 C6 N1 179.5(4) .
C5 C6 C7 C2 -2.1(4) .
N1 C6 C7 C2 179.7(3) .
C3 C2 C7 C6 1.9(6) .
C1 C2 C7 C6 177.8(2) .
C7 C6 N1 N1 -8.3(5) 3_565
C5 C6 N1 N1 173.4(3) 3_565
Br1B C1B C2B C7B 62.0(9) .
Br1B C1B C2B C3B -109.7(17) .
C7B C2B C3B C4B 4(4) .
C1B C2B C3B C4B 176(2) .
C2B C3B C4B C5B 1(4) .
C3B C4B C5B C6B -3(3) .
C4B C5B C6B C7B 2(2) .
C4B C5B C6B N1B -177.7(17) .
C5B C6B C7B C2B 2.8(18) .
N1B C6B C7B C2B -177.9(10) .
C3B C2B C7B C6B -6(2) .
C1B C2B C7B C6B -177.3(8) .
C7B C6B N1B N1B 178.3(15) 3_565
C5B C6B N1B N1B -2(2) 3_565
